data_2207846
loop_
_publ_author_name
'Kato, Takashi'
'Fujii, Tatsuya'
'Ozawa, Tomohiro'
'Funahashi, Yasuhiro'
'Masuda, Hideki'

_publ_section_title
;[<i>N</i>,<i>N</i>-Bis(carboxymethyl)-<small>L</small>-leucinato](1,2-ethanediamine)cobalt(III)
 monohydrate
;
_journal_coeditor_code OB6598
_journal_issue 1
_journal_name_full 'Acta Crystallographica Section E'
_journal_page_first m92
_journal_page_last m94
_journal_paper_doi 10.1107/S1600536805040407
_journal_volume 62
_journal_year 2006
_chemical_formula_iupac '[Co (C10 H14 N O6) (C2 H8 N2)] , H2 O'
_chemical_formula_moiety 'C12 H22 Co N3 O6, H2 O'
_chemical_formula_structural '[Co (C10 H14 N1 O6)(C2 H8 N2)] , H2 O'
_chemical_formula_sum 'C12 H24 Co N3 O7'
_chemical_formula_weight 381.27
_chemical_name_common '[Co(Sbcmle)(en)]H2O'
_chemical_name_systematic
;[N,N-Bis(carboxymethyl)-L-leucinato](1,2-ethanediamine)cobalt(III)
 monohydrate
;
_space_group_IT_number 19
_symmetry_cell_setting orthorhombic
_symmetry_space_group_name_Hall 'P 2ac 2ab'
_symmetry_space_group_name_H-M 'P 21 21 21'
_cell_angle_alpha 90.0000
_cell_angle_beta 90.0000
_cell_angle_gamma 90.0000
_cell_formula_units_Z 4
_cell_length_a 7.4740(4)
_cell_length_b 7.3532(4)
_cell_length_c 28.8604(16)
_cell_measurement_reflns_used 5217
_cell_measurement_temperature 173.0(10)
_cell_measurement_theta_max 27.5
_cell_measurement_theta_min 3.1
_cell_volume 1586.10(15)
_computing_cell_refinement 'Crystal Clear'
_computing_data_collection 'Crystal Clear (Rigaku, 1999)'
_computing_data_reduction 'Crystal Structure (Rigaku/MSC, 2005)'
_computing_molecular_graphics 'Raster3D (Merritt & Bacon, 1997) and MERCURY (Bruno <i>et al.</i>,  2002)'
_computing_publication_material CrystalStructure
_computing_structure_refinement 'SHELXL97 (Sheldrick, 1997)'
_computing_structure_solution 'SIR92 (Altomare <i>et al.</i>,  1994)'
_diffrn_ambient_temperature 173.0(10)
_diffrn_detector_area_resol_mean 14.63
_diffrn_measured_fraction_theta_full 0.994
_diffrn_measured_fraction_theta_max 0.994
_diffrn_measurement_device_type 'Rigaku Mercury CCD area-detector'
_diffrn_measurement_method \w
_diffrn_radiation_monochromator graphite
_diffrn_radiation_source 'Rigaku rotating anode generator'
_diffrn_radiation_type 'Mo K\a'
_diffrn_radiation_wavelength 0.71070
_diffrn_reflns_av_R_equivalents 0.030
_diffrn_reflns_limit_h_max 9
_diffrn_reflns_limit_h_min -9
_diffrn_reflns_limit_k_max 9
_diffrn_reflns_limit_k_min -9
_diffrn_reflns_limit_l_max 27
_diffrn_reflns_limit_l_min -37
_diffrn_reflns_number 12559
_diffrn_reflns_theta_full 27.48
_diffrn_reflns_theta_max 27.48
_exptl_absorpt_coefficient_mu 1.122
_exptl_absorpt_correction_T_max 0.799
_exptl_absorpt_correction_T_min 0.761
_exptl_absorpt_correction_type numerical
_exptl_absorpt_process_details '(ABSCOR; Higashi, 1999)'
_exptl_crystal_colour red
_exptl_crystal_density_diffrn 1.597
_exptl_crystal_density_method 'not measured'
_exptl_crystal_description prism
_exptl_crystal_F_000 800.00
_exptl_crystal_size_max 0.19
_exptl_crystal_size_mid 0.16
_exptl_crystal_size_min 0.16
_refine_diff_density_max 0.40
_refine_diff_density_min -0.27
_refine_ls_abs_structure_details 'Flack (1983), with 1510 Friedel pairs'
_refine_ls_abs_structure_Flack 0.001(11)
_refine_ls_extinction_method none
_refine_ls_goodness_of_fit_ref 1.017
_refine_ls_hydrogen_treatment mixed
_refine_ls_number_parameters 215
_refine_ls_number_reflns 3626
_refine_ls_R_factor_gt 0.0248
_refine_ls_shift/su_max 0.0020
_refine_ls_structure_factor_coef Fsqd
_refine_ls_weighting_details 'w = 1/[\s^2^(Fo^2^)+(0.0037P)^2^] where P = (Fo^2^+2Fc^2^)/3'
_refine_ls_weighting_scheme calc
_refine_ls_wR_factor_ref 0.0517
_reflns_number_gt 3261
_reflns_number_total 3626
_reflns_threshold_expression F^2^>2\s(F^2^)
_cod_data_source_file ob6598.cif
_cod_data_source_block I
_cod_database_code 2207846
_cod_database_fobs_code 2207846

loop_
_symmetry_equiv_pos_as_xyz
+x,+y,+z
1/2+x,1/2-y,-z
-x,1/2+y,1/2-z
1/2-x,-y,1/2+z

loop_
_atom_site_label
_atom_site_fract_x
_atom_site_fract_y
_atom_site_fract_z
_atom_site_U_iso_or_equiv
_atom_site_adp_type
_atom_site_calc_flag
_atom_site_refinement_flags
_atom_site_occupancy
_atom_site_type_symbol
Co1 0.88858(3) 0.74722(3) 0.806470(10) 0.01208(6) Uani d . 1.00 Co
O2 1.13040(16) 0.82404(17) 0.80247(4) 0.0161(2) Uani d . 1.00 O
O3 0.80288(16) 0.98894(17) 0.80351(5) 0.0158(2) Uani d . 1.00 O
O4 1.36625(18) 0.8791(2) 0.84747(5) 0.0224(3) Uani d . 1.00 O
O5 0.67538(19) 1.20206(18) 0.84717(5) 0.0222(3) Uani d . 1.00 O
O6 0.97386(18) 0.50862(17) 0.81836(4) 0.0178(3) Uani d . 1.00 O
O7 1.06173(19) 0.33578(19) 0.87781(5) 0.0241(3) Uani d . 1.00 O
O8 0.4509(2) 0.4480(2) 0.88876(8) 0.0437(5) Uani d . 1.00 O
N1 0.9011(2) 0.78846(19) 0.87301(5) 0.0123(3) Uani d . 1.00 N
N2 0.6416(2) 0.6564(2) 0.80334(6) 0.0174(3) Uani d . 1.00 N
N3 0.89026(19) 0.7194(2) 0.74004(5) 0.0135(3) Uani d . 1.00 N
C1 0.7508(2) 0.9157(2) 0.88375(6) 0.0144(4) Uani d . 1.00 C
C2 0.7404(2) 1.0500(2) 0.84267(6) 0.0157(4) Uani d . 1.00 C
C3 0.7600(2) 1.0067(2) 0.93135(6) 0.0183(4) Uani d . 1.00 C
C4 0.5762(2) 1.0316(2) 0.95412(6) 0.0214(4) Uani d . 1.00 C
C5 0.5930(3) 1.1629(3) 0.99487(8) 0.0377(6) Uani d . 1.00 C
C6 0.4981(3) 0.8507(3) 0.96989(8) 0.0326(5) Uani d . 1.00 C
C7 0.8896(2) 0.6045(2) 0.89412(6) 0.0159(4) Uani d . 1.00 C
C8 0.9846(2) 0.4694(2) 0.86218(6) 0.0170(4) Uani d . 1.00 C
C9 1.0796(2) 0.8740(2) 0.88241(6) 0.0155(4) Uani d . 1.00 C
C10 1.2057(2) 0.8549(2) 0.84193(6) 0.0148(4) Uani d . 1.00 C
C11 0.5992(2) 0.6038(2) 0.75476(6) 0.0194(4) Uani d . 1.00 C
C12 0.7044(2) 0.7248(2) 0.72288(6) 0.0175(4) Uani d . 1.00 C
H1 0.6382 0.8422 0.8831 0.017 Uiso c R 1.00 H
H2 0.8175 1.1272 0.9280 0.022 Uiso c R 1.00 H
H3 0.8362 0.9321 0.9520 0.022 Uiso c R 1.00 H
H4 0.4932 1.0863 0.9308 0.026 Uiso c R 1.00 H
H5 0.4742 1.1866 1.0079 0.045 Uiso c R 1.00 H
H6 0.6458 1.2774 0.9841 0.045 Uiso c R 1.00 H
H7 0.6699 1.1090 1.0187 0.045 Uiso c R 1.00 H
H8 0.3785 0.8707 0.9828 0.039 Uiso c R 1.00 H
H9 0.5756 0.7972 0.9936 0.039 Uiso c R 1.00 H
H10 0.4899 0.7679 0.9434 0.039 Uiso c R 1.00 H
H11 0.7628 0.5690 0.8980 0.019 Uiso c R 1.00 H
H12 0.9473 0.6049 0.9250 0.019 Uiso c R 1.00 H
H13 1.1337 0.8160 0.9100 0.019 Uiso c R 1.00 H
H14 1.0624 1.0046 0.8894 0.019 Uiso c R 1.00 H
H15 0.6289 0.5574 0.8225 0.021 Uiso c R 1.00 H
H16 0.5637 0.7454 0.8131 0.021 Uiso c R 1.00 H
H17 0.4695 0.6182 0.7488 0.023 Uiso c R 1.00 H
H18 0.6316 0.4749 0.7494 0.023 Uiso c R 1.00 H
H19 0.6981 0.6795 0.6906 0.021 Uiso c R 1.00 H
H20 0.6573 0.8506 0.7238 0.021 Uiso c R 1.00 H
H21 0.9557 0.8116 0.7267 0.016 Uiso c R 1.00 H
H22 0.9425 0.6104 0.7322 0.016 Uiso c R 1.00 H
H23 0.349(2) 0.414(2) 0.8906(7) 0.0210 Uiso d . 1.00 H
H24 0.493(2) 0.353(2) 0.8843(8) 0.0210 Uiso d . 1.00 H

loop_
_atom_site_aniso_label
_atom_site_aniso_U_11
_atom_site_aniso_U_22
_atom_site_aniso_U_33
_atom_site_aniso_U_12
_atom_site_aniso_U_13
_atom_site_aniso_U_23
Co1 0.01029(11) 0.01487(12) 0.01108(11) -0.00110(12) 0.00064(10) -0.00027(12)
O2 0.0115(6) 0.0229(6) 0.0139(6) -0.0027(5) -0.0001(6) 0.0010(5)
O3 0.0166(6) 0.0168(6) 0.0141(6) 0.0006(5) 0.0015(6) 0.0018(6)
O4 0.0100(7) 0.0341(8) 0.0231(7) -0.0019(6) -0.0001(6) 0.0018(6)
O5 0.0207(7) 0.0216(8) 0.0244(7) 0.0067(6) 0.0007(6) 0.0000(6)
O6 0.0211(7) 0.0158(6) 0.0166(7) 0.0019(6) 0.0024(5) -0.0006(5)
O7 0.0279(8) 0.0197(7) 0.0249(8) 0.0059(6) -0.0021(6) 0.0040(6)
O8 0.0350(10) 0.0273(10) 0.0689(13) 0.0064(8) 0.0028(10) -0.0097(10)
N1 0.0088(7) 0.0158(8) 0.0124(7) -0.0005(7) -0.0001(6) 0.0006(6)
N2 0.0146(8) 0.0227(8) 0.0148(8) -0.0040(6) -0.0001(7) -0.0001(7)
N3 0.0137(7) 0.0143(8) 0.0126(7) -0.0004(7) 0.0011(6) -0.0001(6)
C1 0.0090(9) 0.0194(10) 0.0148(10) 0.0013(8) 0.0014(7) -0.0021(8)
C2 0.0086(9) 0.0214(11) 0.0172(10) -0.0022(8) -0.0002(8) -0.0009(8)
C3 0.0170(10) 0.0211(10) 0.0170(10) 0.0016(9) 0.0012(8) -0.0032(9)
C4 0.0203(11) 0.0283(11) 0.0157(10) 0.0056(10) 0.0022(8) -0.0004(9)
C5 0.0364(14) 0.0437(15) 0.0331(13) 0.0033(12) 0.0127(12) -0.0149(11)
C6 0.0277(13) 0.0465(15) 0.0237(12) -0.0038(11) 0.0095(10) 0.0000(11)
C7 0.0191(10) 0.0156(9) 0.0130(9) -0.0021(9) -0.0019(9) 0.0009(7)
C8 0.0147(10) 0.0178(10) 0.0185(10) -0.0037(8) -0.0008(8) -0.0001(8)
C9 0.0095(10) 0.0208(10) 0.0162(9) -0.0020(8) -0.0018(8) -0.0020(8)
C10 0.0138(10) 0.0122(9) 0.0184(10) 0.0007(8) 0.0007(8) 0.0017(8)
C11 0.0170(10) 0.0234(10) 0.0177(10) -0.0044(9) -0.0032(9) -0.0042(8)
C12 0.0148(8) 0.0221(11) 0.0156(9) 0.0005(9) -0.0034(7) -0.0016(9)

loop_
_atom_type_symbol
_atom_type_description
_atom_type_scat_dispersion_real
_atom_type_scat_dispersion_imag
_atom_type_scat_source
C C 0.003 0.002
;
International Tables for Crystallography
(1992, Vol. C, Tables 4.2.6.8 and 6.1.1.4)
;
H H 0.000 0.000
;
International Tables for Crystallography
(1992, Vol. C, Table 6.1.1.4)
;
Co Co 0.349 0.972
;
International Tables for Crystallography
(1992, Vol. C, Tables 4.2.6.8 and 6.1.1.4)
;
N N 0.006 0.003
;
International Tables for Crystallography
(1992, Vol. C, Tables 4.2.6.8 and 6.1.1.4)
;
O O 0.011 0.006
;
International Tables for Crystallography
(1992, Vol. C, Tables 4.2.6.8 and 6.1.1.4)
;

loop_
_geom_angle_atom_site_label_1
_geom_angle_atom_site_label_2
_geom_angle_atom_site_label_3
_geom_angle
_geom_angle_publ_flag
O2 Co1 O3 92.30(5) yes
O2 Co1 O6 88.07(5) yes
O2 Co1 N1 88.17(5) yes
O2 Co1 N2 173.37(6) yes
O2 Co1 N3 87.99(5) yes
O3 Co1 O6 172.17(5) yes
O3 Co1 N1 85.09(6) yes
O3 Co1 N2 89.95(5) yes
O3 Co1 N3 93.26(6) yes
O6 Co1 N1 87.11(5) yes
O6 Co1 N2 90.56(6) yes
O6 Co1 N3 94.56(5) yes
N1 Co1 N2 98.24(6) yes
N1 Co1 N3 175.75(6) yes
N2 Co1 N3 85.66(6) yes
Co1 O2 C10 114.46(11) ?
Co1 O3 C2 113.95(12) ?
Co1 O6 C8 113.67(11) ?
Co1 N1 C1 105.44(11) ?
Co1 N1 C7 105.07(10) ?
Co1 N1 C9 106.64(11) ?
C1 N1 C7 116.21(14) ?
C1 N1 C9 111.64(13) ?
C7 N1 C9 111.01(14) ?
Co1 N2 C11 109.39(11) ?
Co1 N3 C12 108.96(10) ?
N1 C1 C2 106.18(14) ?
N1 C1 C3 115.24(15) ?
C2 C1 C3 114.33(16) ?
O3 C2 O5 123.24(18) ?
O3 C2 C1 115.32(16) ?
O5 C2 C1 121.43(17) ?
C1 C3 C4 113.38(16) ?
C3 C4 C5 109.38(17) ?
C3 C4 C6 111.55(17) ?
C5 C4 C6 110.73(17) ?
N1 C7 C8 108.50(14) ?
O6 C8 O7 124.39(18) ?
O6 C8 C7 114.46(16) ?
O7 C8 C7 121.15(17) ?
N1 C9 C10 112.14(15) ?
O2 C10 O4 124.64(18) ?
O2 C10 C9 115.33(16) ?
O4 C10 C9 119.88(17) ?
N2 C11 C12 108.11(15) ?
N3 C12 C11 105.75(14) ?
H23 O8 H24 97(2) ?
Co1 N2 H15 109.8 ?
Co1 N2 H16 109.8 ?
C11 N2 H15 109.8 ?
C11 N2 H16 109.8 ?
H15 N2 H16 108.2 ?
Co1 N3 H21 109.9 ?
Co1 N3 H22 109.9 ?
C12 N3 H21 109.9 ?
C12 N3 H22 109.9 ?
H21 N3 H22 108.3 ?
N1 C1 H1 106.9 ?
C2 C1 H1 106.9 ?
C3 C1 H1 106.9 ?
C1 C3 H2 108.9 ?
C1 C3 H3 108.9 ?
C4 C3 H2 108.9 ?
C4 C3 H3 108.9 ?
H2 C3 H3 107.7 ?
C3 C4 H4 108.4 ?
C5 C4 H4 108.4 ?
C6 C4 H4 108.4 ?
C4 C5 H5 109.5 ?
C4 C5 H6 109.5 ?
C4 C5 H7 109.5 ?
H5 C5 H6 109.5 ?
H5 C5 H7 109.5 ?
H6 C5 H7 109.5 ?
C4 C6 H8 109.5 ?
C4 C6 H9 109.5 ?
C4 C6 H10 109.5 ?
H8 C6 H9 109.5 ?
H8 C6 H10 109.5 ?
H9 C6 H10 109.5 ?
N1 C7 H11 110.0 ?
N1 C7 H12 110.0 ?
C8 C7 H11 110.0 ?
C8 C7 H12 110.0 ?
H11 C7 H12 108.4 ?
N1 C9 H13 109.2 ?
N1 C9 H14 109.2 ?
C10 C9 H13 109.2 ?
C10 C9 H14 109.2 ?
H13 C9 H14 107.9 ?
N2 C11 H17 110.1 ?
N2 C11 H18 110.1 ?
C12 C11 H17 110.1 ?
C12 C11 H18 110.1 ?
H17 C11 H18 108.4 ?
N3 C12 H19 110.6 ?
N3 C12 H20 110.6 ?
C11 C12 H19 110.6 ?
C11 C12 H20 110.6 ?
H19 C12 H20 108.7 ?

loop_
_geom_bond_atom_site_label_1
_geom_bond_atom_site_label_2
_geom_bond_distance
_geom_bond_publ_flag
Co1 O2 1.8971(12) yes
Co1 O3 1.8912(12) yes
Co1 O6 1.8979(12) yes
Co1 N1 1.9464(14) yes
Co1 N2 1.9648(15) yes
Co1 N3 1.9281(14) yes
O2 C10 1.290(2) ?
O3 C2 1.303(2) ?
O4 C10 1.224(2) ?
O5 C2 1.226(2) ?
O6 C8 1.300(2) ?
O7 C8 1.226(2) ?
N1 C1 1.494(2) ?
N1 C7 1.486(2) ?
N1 C9 1.500(2) ?
N2 C11 1.489(2) ?
N3 C12 1.475(2) ?
C1 C2 1.545(2) ?
C1 C3 1.530(2) ?
C3 C4 1.534(2) ?
C4 C5 1.527(3) ?
C4 C6 1.522(3) ?
C7 C8 1.530(2) ?
C9 C10 1.507(2) ?
C11 C12 1.503(2) ?
O8 H23 0.80(2) ?
O8 H24 0.77(2) ?
N2 H15 0.920 ?
N2 H16 0.920 ?
N3 H21 0.920 ?
N3 H22 0.920 ?
C1 H1 1.000 ?
C3 H2 0.990 ?
C3 H3 0.990 ?
C4 H4 1.000 ?
C5 H5 0.980 ?
C5 H6 0.980 ?
C5 H7 0.980 ?
C6 H8 0.980 ?
C6 H9 0.980 ?
C6 H10 0.980 ?
C7 H11 0.990 ?
C7 H12 0.990 ?
C9 H13 0.990 ?
C9 H14 0.990 ?
C11 H17 0.990 ?
C11 H18 0.990 ?
C12 H19 0.990 ?
C12 H20 0.990 ?

loop_
_geom_hbond_atom_site_label_D
_geom_hbond_atom_site_label_H
_geom_hbond_atom_site_label_A
_geom_hbond_site_symmetry_A
_geom_hbond_distance_DH
_geom_hbond_distance_HA
_geom_hbond_distance_DA
_geom_hbond_angle_DHA
_geom_hbond_publ_flag
O8 H23 O7 1_455 0.80(2) 2.25(2) 3.040(2) 166 yes
O8 H24 O5 1_545 0.77(2) 2.06(2) 2.744(2) 147 yes
N2 H16 O4 1_455 0.920 2.032 2.922(2) 162 yes
N3 H21 O6 3_756 0.920 2.017 2.8973(19) 160 yes

loop_
_geom_torsion_atom_site_label_1
_geom_torsion_atom_site_label_2
_geom_torsion_atom_site_label_3
_geom_torsion_atom_site_label_4
_geom_torsion
O2 Co1 O3 C2 -107.54(12)
O3 Co1 O2 C10 90.36(12)
O2 Co1 O6 C8 95.02(12)
O6 Co1 O2 C10 -81.81(12)
O2 Co1 N1 C1 124.87(10)
O2 Co1 N1 C7 -111.84(11)
O2 Co1 N1 C9 6.07(11)
N1 Co1 O2 C10 5.35(12)
O2 Co1 N3 C12 -158.59(12)
N3 Co1 O2 C10 -176.45(12)
O3 Co1 N1 C1 32.41(10)
O3 Co1 N1 C7 155.70(12)
O3 Co1 N1 C9 -86.40(11)
N1 Co1 O3 C2 -19.58(12)
O3 Co1 N2 C11 97.92(12)
N2 Co1 O3 C2 78.69(12)
O3 Co1 N3 C12 -66.41(11)
N3 Co1 O3 C2 164.34(12)
O6 Co1 N1 C1 -146.97(11)
O6 Co1 N1 C7 -23.68(11)
O6 Co1 N1 C9 94.22(11)
N1 Co1 O6 C8 6.76(13)
O6 Co1 N2 C11 -89.89(11)
N2 Co1 O6 C8 -91.46(13)
O6 Co1 N3 C12 113.51(11)
N3 Co1 O6 C8 -177.15(12)
N1 Co1 N2 C11 -177.05(11)
N2 Co1 N1 C1 -56.83(11)
N2 Co1 N1 C7 66.46(12)
N2 Co1 N1 C9 -175.63(11)
N2 Co1 N3 C12 23.30(12)
N3 Co1 N2 C11 4.64(11)
Co1 O2 C10 O4 168.70(15)
Co1 O2 C10 C9 -15.69(19)
Co1 O3 C2 O5 -178.24(14)
Co1 O3 C2 C1 0.85(19)
Co1 O6 C8 O7 -167.95(15)
Co1 O6 C8 C7 12.7(2)
Co1 N1 C1 C2 -37.53(15)
Co1 N1 C1 C3 -165.19(13)
Co1 N1 C7 C8 34.35(16)
Co1 N1 C9 C10 -15.02(17)
C1 N1 C7 C8 150.44(15)
C7 N1 C1 C2 -153.42(14)
C7 N1 C1 C3 78.92(19)
C1 N1 C9 C10 -129.69(16)
C9 N1 C1 C2 77.88(17)
C9 N1 C1 C3 -49.8(2)
C7 N1 C9 C10 98.90(17)
C9 N1 C7 C8 -80.56(17)
Co1 N2 C11 C12 -31.04(17)
Co1 N3 C12 C11 -45.54(16)
N1 C1 C2 O3 25.4(2)
N1 C1 C2 O5 -155.49(17)
N1 C1 C3 C4 -143.53(16)
C2 C1 C3 C4 93.03(19)
C3 C1 C2 O3 153.60(16)
C3 C1 C2 O5 -27.3(2)
C1 C3 C4 C5 -166.06(17)
C1 C3 C4 C6 71.1(2)
N1 C7 C8 O6 -32.4(2)
N1 C7 C8 O7 148.19(17)
N1 C9 C10 O2 20.8(2)
N1 C9 C10 O4 -163.34(16)
N2 C11 C12 N3 49.49(18)
